data_4078486
loop_
_publ_author_name
'Jian, Zhongbao'
'Petrov, Alex R.'
'Hangaly, Noa K.'
'Li, Shihui'
'Rong, Weifeng'
'Mou, Zehuai'
'Rufanov, Konstantin A.'
'Harms, Klaus'
'Sundermeyer, J\"org'
'Cui, Dongmei'

_publ_section_title
;
 Phosphazene-Functionalized Cyclopentadienyl and Its Derivatives Ligated
 Rare-Earth Metal Alkyl Complexes: Synthesis, Structures, and Catalysis on
 Ethylene Polymerization
;
_journal_issue 11
_journal_name_full Organometallics
_journal_page_first 4267
_journal_paper_doi 10.1021/om300263p
_journal_volume 31
_journal_year 2012
_chemical_formula_sum 'C39 H51 N O0 P Sc Si2'
_chemical_formula_weight 665.92
_chemical_name_systematic
; 
 ? 
;
_space_group_IT_number 14
_symmetry_cell_setting monoclinic
_symmetry_space_group_name_Hall '-P 2ybc'
_symmetry_space_group_name_H-M 'P 1 21/c 1'
_atom_sites_solution_hydrogens geom
_atom_sites_solution_primary direct
_atom_sites_solution_secondary difmap
_audit_creation_method SHELXL-97
_cell_angle_alpha 90.00
_cell_angle_beta 94.015(5)
_cell_angle_gamma 90.00
_cell_formula_units_Z 4
_cell_length_a 11.249(3)
_cell_length_b 18.820(5)
_cell_length_c 18.458(5)
_cell_measurement_temperature 185(2)
_cell_volume 3898.1(18)
_computing_structure_refinement 'SHELXL-97 (Sheldrick, 1997)'
_computing_structure_solution 'SHELXS-97 (Sheldrick, 1990)'
_diffrn_ambient_temperature 185(2)
_diffrn_measured_fraction_theta_full 0.997
_diffrn_measured_fraction_theta_max 0.997
_diffrn_radiation_monochromator graphite
_diffrn_radiation_source 'fine-focus sealed tube'
_diffrn_radiation_type MoK\a
_diffrn_radiation_wavelength 0.71073
_diffrn_reflns_av_R_equivalents 0.1263
_diffrn_reflns_av_sigmaI/netI 0.1579
_diffrn_reflns_limit_h_max 13
_diffrn_reflns_limit_h_min -12
_diffrn_reflns_limit_k_max 13
_diffrn_reflns_limit_k_min -22
_diffrn_reflns_limit_l_max 21
_diffrn_reflns_limit_l_min -21
_diffrn_reflns_number 19210
_diffrn_reflns_theta_full 24.72
_diffrn_reflns_theta_max 24.72
_diffrn_reflns_theta_min 2.11
_exptl_absorpt_coefficient_mu 0.317
_exptl_absorpt_correction_T_max 0.9451
_exptl_absorpt_correction_T_min 0.8971
_exptl_absorpt_correction_type multi-scan
_exptl_crystal_density_diffrn 1.135
_exptl_crystal_density_method 'not measured'
_exptl_crystal_F_000 1424
_exptl_crystal_size_max 0.35
_exptl_crystal_size_mid 0.27
_exptl_crystal_size_min 0.18
_refine_diff_density_max 0.898
_refine_diff_density_min -0.536
_refine_diff_density_rms 0.068
_refine_ls_extinction_method none
_refine_ls_goodness_of_fit_ref 0.990
_refine_ls_hydrogen_treatment constr
_refine_ls_matrix_type full
_refine_ls_number_parameters 405
_refine_ls_number_reflns 6637
_refine_ls_number_restraints 0
_refine_ls_restrained_S_all 0.990
_refine_ls_R_factor_all 0.1707
_refine_ls_R_factor_gt 0.0737
_refine_ls_shift/su_max 0.000
_refine_ls_shift/su_mean 0.000
_refine_ls_structure_factor_coef Fsqd
_refine_ls_weighting_details 'calc w=1/[\s^2^(Fo^2^)+(0.0755P)^2^+0.0000P] where P=(Fo^2^+2Fc^2^)/3'
_refine_ls_weighting_scheme calc
_refine_ls_wR_factor_gt 0.1588
_refine_ls_wR_factor_ref 0.2016
_reflns_number_gt 2996
_reflns_number_total 6637
_reflns_threshold_expression >2sigma(I)
_cod_data_source_file om300263p_si_002.cif
_cod_data_source_block 6
_cod_depositor_comments
;
The following automatic conversions were performed:

'_symmetry_cell_setting' value 'MONOCLINIC' changed to 'monoclinic'
according to /home/saulius/struct/CIF-dictionaries/cif_core.dic
dictionary named 'cif_core.dic' version 2.4.1 from
2010-06-29.

'_exptl_absorpt_correction_type' value 'MULTI-SCAN'
changed to 'multi-scan' according to
/home/saulius/struct/CIF-dictionaries/cif_core.dic dictionary named
'cif_core.dic' version 2.4.1 from
2010-06-29.

'_refine_ls_hydrogen_treatment' value 'CONSTR' changed
to 'constr' according to
/home/saulius/struct/CIF-dictionaries/cif_core.dic dictionary named
'cif_core.dic' version 2.4.1 from 2010-06-29.

Automatic conversion script
Id: cif_fix_values 1891 2012-01-12 08:04:46Z andrius 
;
_cod_original_cell_volume 3898.3(17)
_cod_original_sg_symbol_H-M P2(1)/c
_cod_database_code 4078486

loop_
_symmetry_equiv_pos_as_xyz
'x, y, z'
'-x, y+1/2, -z+1/2'
'-x, -y, -z'
'x, -y-1/2, z-1/2'

loop_
_atom_site_label
_atom_site_type_symbol
_atom_site_fract_x
_atom_site_fract_y
_atom_site_fract_z
_atom_site_U_iso_or_equiv
_atom_site_adp_type
_atom_site_occupancy
_atom_site_symmetry_multiplicity
_atom_site_calc_flag
_atom_site_refinement_flags
C1 C 0.8452(4) 0.0975(3) 0.4813(3) 0.0325(13) Uani 1 1 d .
C2 C 0.7648(5) 0.0560(3) 0.4359(3) 0.0401(14) Uani 1 1 d .
H2 H 0.7857 0.0312 0.3951 0.048 Uiso 1 1 calc R
C3 C 0.6518(5) 0.0574(3) 0.4602(3) 0.0468(15) Uani 1 1 d .
H3 H 0.5845 0.0355 0.4382 0.056 Uiso 1 1 calc R
C4 C 0.6569(5) 0.0986(3) 0.5254(3) 0.0387(14) Uani 1 1 d .
C5 C 0.5709(5) 0.1149(3) 0.5750(3) 0.0509(16) Uani 1 1 d .
H5 H 0.4931 0.0984 0.5669 0.061 Uiso 1 1 calc R
C6 C 0.6026(6) 0.1549(3) 0.6349(3) 0.0558(17) Uani 1 1 d .
H6 H 0.5460 0.1656 0.6676 0.067 Uiso 1 1 calc R
C7 C 0.7176(5) 0.1797(3) 0.6474(3) 0.0502(16) Uani 1 1 d .
H7 H 0.7367 0.2069 0.6886 0.060 Uiso 1 1 calc R
C8 C 0.8044(5) 0.1655(3) 0.6012(3) 0.0437(15) Uani 1 1 d .
H8 H 0.8814 0.1827 0.6110 0.052 Uiso 1 1 calc R
C9 C 0.7753(5) 0.1243(3) 0.5385(3) 0.0359(13) Uani 1 1 d .
C10 C 1.0251(5) 0.0854(3) 0.3812(3) 0.0365(13) Uani 1 1 d .
C11 C 0.9581(5) 0.0741(3) 0.3156(3) 0.0439(15) Uani 1 1 d .
H11 H 0.8862 0.0980 0.3063 0.053 Uiso 1 1 calc R
C12 C 0.9975(6) 0.0281(3) 0.2644(3) 0.0535(16) Uani 1 1 d .
H12 H 0.9514 0.0206 0.2213 0.064 Uiso 1 1 calc R
C13 C 1.1049(6) -0.0071(3) 0.2767(3) 0.0547(17) Uani 1 1 d .
H13 H 1.1306 -0.0383 0.2420 0.066 Uiso 1 1 calc R
C14 C 1.1734(5) 0.0041(3) 0.3400(3) 0.0476(15) Uani 1 1 d .
H14 H 1.2466 -0.0186 0.3477 0.057 Uiso 1 1 calc R
C15 C 1.1336(5) 0.0495(3) 0.3928(3) 0.0445(14) Uani 1 1 d .
H15 H 1.1796 0.0559 0.4362 0.053 Uiso 1 1 calc R
C16 C 1.0870(5) 0.1519(3) 0.5182(3) 0.0396(14) Uani 1 1 d .
C17 C 1.0881(5) 0.1122(3) 0.5810(3) 0.0438(14) Uani 1 1 d .
H17 H 1.0273 0.0798 0.5875 0.053 Uiso 1 1 calc R
C18 C 1.1791(5) 0.1204(3) 0.6340(3) 0.0456(15) Uani 1 1 d .
H18 H 1.1799 0.0936 0.6764 0.055 Uiso 1 1 calc R
C19 C 1.2687(6) 0.1683(3) 0.6245(3) 0.0574(17) Uani 1 1 d .
H19 H 1.3293 0.1744 0.6608 0.069 Uiso 1 1 calc R
C20 C 1.2695(5) 0.2075(3) 0.5613(3) 0.0567(17) Uani 1 1 d .
H20 H 1.3309 0.2395 0.5550 0.068 Uiso 1 1 calc R
C21 C 1.1800(5) 0.1992(3) 0.5081(3) 0.0535(16) Uani 1 1 d .
H21 H 1.1809 0.2251 0.4652 0.064 Uiso 1 1 calc R
C22 C 0.9684(5) 0.2801(3) 0.4090(3) 0.0439(15) Uani 1 1 d .
C23 C 0.9782(6) 0.3304(3) 0.4665(3) 0.0569(17) Uani 1 1 d .
C24 C 1.0411(7) 0.3923(3) 0.4576(4) 0.073(2) Uani 1 1 d .
H24 H 1.0478 0.4253 0.4952 0.087 Uiso 1 1 calc R
C25 C 1.0943(7) 0.4063(4) 0.3939(4) 0.081(2) Uani 1 1 d .
H25 H 1.1402 0.4470 0.3897 0.098 Uiso 1 1 calc R
C26 C 1.0787(6) 0.3594(4) 0.3368(4) 0.070(2) Uani 1 1 d .
H26 H 1.1110 0.3701 0.2930 0.084 Uiso 1 1 calc R
C27 C 1.0160(5) 0.2967(3) 0.3430(3) 0.0471(15) Uani 1 1 d .
C28 C 1.0025(5) 0.2490(3) 0.2773(3) 0.0550(17) Uani 1 1 d .
H28A H 0.9724 0.2769 0.2357 0.066 Uiso 1 1 calc R
H28B H 0.9441 0.2125 0.2856 0.066 Uiso 1 1 calc R
C29 C 1.1180(6) 0.2139(4) 0.2600(3) 0.072(2) Uani 1 1 d .
H29A H 1.1752 0.2497 0.2496 0.107 Uiso 1 1 calc R
H29B H 1.1040 0.1836 0.2184 0.107 Uiso 1 1 calc R
H29C H 1.1482 0.1861 0.3008 0.107 Uiso 1 1 calc R
C30 C 0.9230(7) 0.3154(3) 0.5369(3) 0.072(2) Uani 1 1 d .
H30A H 0.8467 0.2926 0.5255 0.087 Uiso 1 1 calc R
H30B H 0.9734 0.2815 0.5641 0.087 Uiso 1 1 calc R
C31 C 0.9035(10) 0.3773(4) 0.5851(4) 0.144(4) Uani 1 1 d .
H31A H 0.9790 0.3971 0.6020 0.216 Uiso 1 1 calc R
H31B H 0.8617 0.3619 0.6260 0.216 Uiso 1 1 calc R
H31C H 0.8571 0.4127 0.5585 0.216 Uiso 1 1 calc R
C32 C 0.6647(4) 0.1784(3) 0.3005(2) 0.0370(13) Uani 1 1 d .
H32A H 0.6434 0.2261 0.2846 0.044 Uiso 1 1 calc R
H32B H 0.7368 0.1663 0.2773 0.044 Uiso 1 1 calc R
C33 C 0.6014(9) 0.0267(4) 0.2513(5) 0.149(4) Uani 1 1 d .
H33A H 0.6651 0.0257 0.2193 0.224 Uiso 1 1 calc R
H33B H 0.5374 -0.0030 0.2320 0.224 Uiso 1 1 calc R
H33C H 0.6299 0.0096 0.2983 0.224 Uiso 1 1 calc R
C34 C 0.4150(7) 0.1176(5) 0.3181(6) 0.162(5) Uani 1 1 d .
H34A H 0.4228 0.1553 0.3532 0.243 Uiso 1 1 calc R
H34B H 0.4129 0.0728 0.3427 0.243 Uiso 1 1 calc R
H34C H 0.3426 0.1239 0.2880 0.243 Uiso 1 1 calc R
C35 C 0.4847(8) 0.1505(4) 0.1685(4) 0.134(4) Uani 1 1 d .
H35A H 0.4578 0.1987 0.1722 0.201 Uiso 1 1 calc R
H35B H 0.4189 0.1208 0.1521 0.201 Uiso 1 1 calc R
H35C H 0.5454 0.1480 0.1346 0.201 Uiso 1 1 calc R
C36 C 0.5946(6) 0.2663(3) 0.4573(3) 0.0634(18) Uani 1 1 d .
H36A H 0.5221 0.2413 0.4671 0.076 Uiso 1 1 calc R
H36B H 0.6299 0.2823 0.5040 0.076 Uiso 1 1 calc R
C37 C 0.6778(8) 0.3874(4) 0.3618(5) 0.123(3) Uani 1 1 d .
H37A H 0.6485 0.4195 0.3243 0.184 Uiso 1 1 calc R
H37B H 0.7237 0.3506 0.3410 0.184 Uiso 1 1 calc R
H37C H 0.7273 0.4130 0.3974 0.184 Uiso 1 1 calc R
C38 C 0.4725(11) 0.4113(5) 0.4604(5) 0.179(6) Uani 1 1 d .
H38A H 0.4025 0.3900 0.4780 0.268 Uiso 1 1 calc R
H38B H 0.4499 0.4518 0.4308 0.268 Uiso 1 1 calc R
H38C H 0.5250 0.4262 0.5008 0.268 Uiso 1 1 calc R
C39 C 0.4343(7) 0.3264(4) 0.3296(4) 0.099(3) Uani 1 1 d .
H39A H 0.3627 0.3091 0.3489 0.149 Uiso 1 1 calc R
H39B H 0.4652 0.2909 0.2986 0.149 Uiso 1 1 calc R
H39C H 0.4168 0.3688 0.3020 0.149 Uiso 1 1 calc R
N1 N 0.9061(4) 0.2146(2) 0.4202(2) 0.0370(11) Uani 1 1 d .
P1 P 0.96740(13) 0.14187(8) 0.44897(7) 0.0376(4) Uani 1 1 d .
Sc1 Sc 0.71651(9) 0.18631(5) 0.41755(5) 0.0405(3) Uani 1 1 d .
Si1 Si 0.5467(2) 0.11948(11) 0.25944(12) 0.0859(8) Uani 1 1 d .
Si2 Si 0.5483(2) 0.34671(11) 0.40637(12) 0.0835(7) Uani 1 1 d .

loop_
_atom_site_aniso_label
_atom_site_aniso_U_11
_atom_site_aniso_U_22
_atom_site_aniso_U_33
_atom_site_aniso_U_23
_atom_site_aniso_U_13
_atom_site_aniso_U_12
C1 0.034(3) 0.026(3) 0.038(3) 0.001(2) 0.004(3) 0.002(2)
C2 0.043(4) 0.029(3) 0.048(3) 0.003(3) 0.001(3) 0.006(3)
C3 0.047(4) 0.041(4) 0.051(4) 0.001(3) -0.003(3) -0.001(3)
C4 0.040(4) 0.034(3) 0.043(3) 0.009(3) 0.009(3) 0.000(3)
C5 0.044(4) 0.047(4) 0.062(4) 0.014(3) 0.008(3) 0.002(3)
C6 0.051(4) 0.058(4) 0.062(4) -0.002(3) 0.023(3) 0.012(3)
C7 0.050(4) 0.055(4) 0.046(4) -0.005(3) 0.008(3) 0.006(3)
C8 0.043(4) 0.042(4) 0.045(3) 0.008(3) -0.003(3) 0.006(3)
C9 0.041(3) 0.033(3) 0.035(3) 0.003(3) 0.008(3) -0.002(3)
C10 0.041(4) 0.030(3) 0.039(3) 0.006(2) 0.007(3) -0.004(3)
C11 0.052(4) 0.040(4) 0.039(3) 0.000(3) 0.003(3) 0.008(3)
C12 0.065(5) 0.057(4) 0.038(3) 0.002(3) 0.002(3) 0.005(3)
C13 0.071(5) 0.047(4) 0.048(4) 0.000(3) 0.018(3) 0.008(3)
C14 0.051(4) 0.040(4) 0.053(4) 0.012(3) 0.013(3) 0.008(3)
C15 0.042(4) 0.046(4) 0.045(3) 0.007(3) 0.001(3) -0.002(3)
C16 0.035(3) 0.042(4) 0.041(3) -0.004(3) 0.002(3) 0.004(3)
C17 0.045(4) 0.045(4) 0.041(3) 0.007(3) 0.004(3) 0.008(3)
C18 0.044(4) 0.056(4) 0.035(3) -0.004(3) -0.003(3) 0.014(3)
C19 0.047(4) 0.065(5) 0.058(4) -0.014(3) -0.012(3) 0.008(3)
C20 0.048(4) 0.051(4) 0.070(5) -0.002(3) -0.001(4) -0.010(3)
C21 0.050(4) 0.053(4) 0.056(4) 0.008(3) -0.008(3) -0.007(3)
C22 0.047(4) 0.032(4) 0.052(4) 0.005(3) -0.003(3) 0.001(3)
C23 0.074(5) 0.037(4) 0.059(4) 0.002(3) -0.003(3) -0.006(3)
C24 0.108(6) 0.046(5) 0.063(5) -0.002(4) -0.004(4) -0.023(4)
C25 0.092(6) 0.054(5) 0.095(6) 0.018(5) -0.007(5) -0.025(4)
C26 0.088(6) 0.056(5) 0.065(5) 0.023(4) 0.002(4) -0.015(4)
C27 0.051(4) 0.038(4) 0.052(4) 0.012(3) -0.002(3) 0.000(3)
C28 0.062(5) 0.057(4) 0.045(4) 0.016(3) 0.002(3) -0.004(3)
C29 0.061(5) 0.076(5) 0.081(5) 0.014(4) 0.025(4) 0.002(4)
C30 0.108(6) 0.047(4) 0.064(4) -0.013(4) 0.018(4) -0.011(4)
C31 0.251(13) 0.088(7) 0.101(7) -0.038(5) 0.071(7) -0.023(7)
C32 0.040(3) 0.032(3) 0.038(3) 0.001(2) -0.003(2) 0.009(3)
C33 0.222(11) 0.060(6) 0.148(8) -0.027(5) -0.110(8) 0.001(6)
C34 0.067(6) 0.160(10) 0.257(13) 0.111(9) -0.005(7) -0.032(6)
C35 0.174(10) 0.109(7) 0.105(6) 0.026(5) -0.084(6) -0.030(6)
C36 0.079(5) 0.055(4) 0.057(4) 0.006(3) 0.011(3) 0.015(4)
C37 0.119(8) 0.096(7) 0.151(8) 0.057(6) -0.013(6) -0.009(5)
C38 0.318(16) 0.117(8) 0.100(7) -0.013(6) -0.004(8) 0.138(9)
C39 0.098(7) 0.104(7) 0.091(6) 0.005(5) -0.019(5) 0.025(5)
N1 0.040(3) 0.032(3) 0.039(3) 0.007(2) 0.002(2) 0.002(2)
P1 0.0410(9) 0.0345(9) 0.0367(8) 0.0005(7) -0.0004(7) 0.0016(7)
Sc1 0.0420(7) 0.0364(7) 0.0427(6) 0.0039(5) 0.0002(5) 0.0044(5)
Si1 0.0837(17) 0.0629(15) 0.1034(17) 0.0149(12) -0.0470(13) -0.0149(11)
Si2 0.1069(19) 0.0593(14) 0.0839(15) 0.0105(11) 0.0026(13) 0.0267(12)

loop_
_atom_type_symbol
_atom_type_description
_atom_type_scat_dispersion_real
_atom_type_scat_dispersion_imag
_atom_type_scat_source
C C 0.0033 0.0016 'International Tables Vol C Tables 4.2.6.8 and 6.1.1.4'
H H 0.0000 0.0000 'International Tables Vol C Tables 4.2.6.8 and 6.1.1.4'
N N 0.0061 0.0033 'International Tables Vol C Tables 4.2.6.8 and 6.1.1.4'
O O 0.0106 0.0060 'International Tables Vol C Tables 4.2.6.8 and 6.1.1.4'
Si Si 0.0817 0.0704 'International Tables Vol C Tables 4.2.6.8 and 6.1.1.4'
P P 0.1023 0.0942 'International Tables Vol C Tables 4.2.6.8 and 6.1.1.4'
Sc Sc 0.2519 0.3716 'International Tables Vol C Tables 4.2.6.8 and 6.1.1.4'

loop_
_geom_angle_atom_site_label_1
_geom_angle_atom_site_label_2
_geom_angle_atom_site_label_3
_geom_angle
C2 C1 C9 105.3(4)
C2 C1 P1 122.9(4)
C9 C1 P1 124.2(4)
C2 C1 Sc1 76.2(3)
C9 C1 Sc1 77.3(3)
P1 C1 Sc1 87.87(19)
C3 C2 C1 111.1(5)
C3 C2 Sc1 80.3(3)
C1 C2 Sc1 70.6(3)
C2 C3 C4 107.6(5)
C2 C3 Sc1 69.1(3)
C4 C3 Sc1 76.1(3)
C5 C4 C9 119.5(5)
C5 C4 C3 132.5(5)
C9 C4 C3 108.0(5)
C5 C4 Sc1 124.1(4)
C9 C4 Sc1 68.9(3)
C3 C4 Sc1 73.1(3)
C6 C5 C4 119.6(6)
C5 C6 C7 120.7(6)
C8 C7 C6 122.2(6)
C7 C8 C9 118.9(5)
C8 C9 C4 119.1(5)
C8 C9 C1 132.9(5)
C4 C9 C1 107.9(4)
C8 C9 Sc1 119.6(3)
C4 C9 Sc1 80.0(3)
C1 C9 Sc1 69.2(3)
C11 C10 C15 118.2(5)
C11 C10 P1 119.6(4)
C15 C10 P1 122.2(4)
C12 C11 C10 120.6(5)
C11 C12 C13 120.6(5)
C14 C13 C12 119.9(6)
C13 C14 C15 120.1(5)
C14 C15 C10 120.5(5)
C17 C16 C21 119.7(5)
C17 C16 P1 120.2(4)
C21 C16 P1 120.1(4)
C18 C17 C16 120.0(6)
C19 C18 C17 120.0(6)
C18 C19 C20 120.5(6)
C21 C20 C19 119.9(6)
C20 C21 C16 119.9(6)
C27 C22 C23 119.1(5)
C27 C22 N1 122.4(5)
C23 C22 N1 118.4(5)
C24 C23 C22 119.2(6)
C24 C23 C30 120.5(6)
C22 C23 C30 120.3(5)
C23 C24 C25 121.3(6)
C26 C25 C24 119.4(6)
C25 C26 C27 121.4(6)
C26 C27 C22 119.4(6)
C26 C27 C28 117.6(6)
C22 C27 C28 123.0(5)
C27 C28 C29 113.0(5)
C31 C30 C23 117.1(6)
Si1 C32 Sc1 125.1(3)
Si2 C36 Sc1 123.7(3)
C22 N1 P1 125.1(4)
C22 N1 Sc1 133.4(3)
P1 N1 Sc1 101.2(2)
N1 P1 C1 100.9(2)
N1 P1 C10 116.2(2)
C1 P1 C10 106.6(2)
N1 P1 C16 115.3(2)
C1 P1 C16 111.9(2)
C10 P1 C16 105.6(2)
N1 Sc1 C36 117.0(2)
N1 Sc1 C32 103.19(17)
C36 Sc1 C32 104.2(2)
N1 Sc1 C1 67.37(16)
C36 Sc1 C1 131.79(19)
C32 Sc1 C1 122.04(18)
N1 Sc1 C2 91.90(17)
C36 Sc1 C2 138.8(2)
C32 Sc1 C2 96.03(18)
C1 Sc1 C2 33.15(15)
N1 Sc1 C9 84.27(16)
C36 Sc1 C9 98.60(19)
C32 Sc1 C9 149.02(18)
C1 Sc1 C9 33.49(15)
C2 Sc1 C9 53.32(16)
N1 Sc1 C3 119.91(17)
C36 Sc1 C3 109.6(2)
C32 Sc1 C3 99.74(18)
C1 Sc1 C3 53.40(17)
C2 Sc1 C3 30.59(15)
C9 Sc1 C3 52.27(16)
N1 Sc1 C4 114.96(15)
C36 Sc1 C4 88.8(2)
C32 Sc1 C4 128.17(18)
C1 Sc1 C4 53.20(16)
C2 Sc1 C4 51.13(17)
C9 Sc1 C4 31.15(15)
C3 Sc1 C4 30.84(15)
C32 Si1 C33 111.3(3)
C32 Si1 C35 113.1(3)
C33 Si1 C35 109.0(4)
C32 Si1 C34 110.2(4)
C33 Si1 C34 107.8(5)
C35 Si1 C34 105.1(5)
C38 Si2 C36 113.3(4)
C38 Si2 C39 103.1(4)
C36 Si2 C39 111.8(3)
C38 Si2 C37 111.9(5)
C36 Si2 C37 111.0(3)
C39 Si2 C37 105.1(4)

loop_
_geom_bond_atom_site_label_1
_geom_bond_atom_site_label_2
_geom_bond_distance
C1 C2 1.424(7)
C1 C9 1.450(7)
C1 P1 1.748(5)
C1 Sc1 2.457(5)
C2 C3 1.377(7)
C2 Sc1 2.529(5)
C3 C4 1.430(7)
C3 Sc1 2.668(5)
C4 C5 1.411(7)
C4 C9 1.422(7)
C4 Sc1 2.707(5)
C5 C6 1.365(8)
C6 C7 1.379(8)
C7 C8 1.367(7)
C8 C9 1.413(7)
C9 Sc1 2.564(5)
C10 C11 1.397(7)
C10 C15 1.399(7)
C10 P1 1.797(5)
C11 C12 1.377(7)
C12 C13 1.382(8)
C13 C14 1.370(7)
C14 C15 1.394(7)
C16 C17 1.379(7)
C16 C21 1.397(7)
C16 P1 1.800(5)
C17 C18 1.374(7)
C18 C19 1.374(8)
C19 C20 1.379(8)
C20 C21 1.365(7)
C22 C27 1.399(7)
C22 C23 1.422(7)
C22 N1 1.440(6)
C23 C24 1.378(8)
C23 C30 1.505(8)
C24 C25 1.381(9)
C25 C26 1.377(9)
C26 C27 1.384(8)
C27 C28 1.507(7)
C28 C29 1.513(8)
C30 C31 1.491(8)
C32 Si1 1.850(5)
C32 Sc1 2.204(5)
C33 Si1 1.860(8)
C34 Si1 1.896(10)
C35 Si1 1.865(7)
C36 Si2 1.838(6)
C36 Sc1 2.197(6)
C37 Si2 1.886(8)
C38 Si2 1.822(8)
C39 Si2 1.883(7)
N1 P1 1.606(4)
N1 Sc1 2.195(4)
